data_1555188
loop_
_publ_author_name
'Huang, Ze-Ao'
'Liu, Hui'
'Lu, Chong-Dao'
'Xu, Yan-Jun'

_publ_section_title
;
 Stereoselective Synthesis of Enantioenriched 2-Chloro-2-aroylaziridines
 by Cascade Reaction between Aryl Nitriles, Silyldichloromethanes, and
 tert-Butanesulfinylimines.
;
_journal_issue 16
_journal_name_full 'Organic letters'
_journal_page_first 4042
_journal_page_last 4045
_journal_paper_doi 10.1021/acs.orglett.5b01954
_journal_volume 17
_journal_year 2015
_chemical_absolute_configuration rm
_chemical_formula_sum 'C19 H20 Cl N O2 S'
_chemical_formula_weight 361.87
_space_group_IT_number 4
_space_group_name_Hall 'P 2yb'
_space_group_name_H-M_alt 'P 1 21 1'
_symmetry_cell_setting monoclinic
_symmetry_space_group_name_H-M 'P 1 21 1'
_atom_sites_solution_hydrogens geom
_atom_sites_solution_primary direct
_atom_sites_solution_secondary difmap
_audit_creation_method SHELXL-97
_cell_angle_alpha 90.00
_cell_angle_beta 100.289(4)
_cell_angle_gamma 90.00
_cell_formula_units_Z 4
_cell_length_a 10.133(3)
_cell_length_b 9.753(3)
_cell_length_c 19.638(5)
_cell_measurement_reflns_used 996
_cell_measurement_temperature 296(2)
_cell_measurement_theta_max 17.45
_cell_measurement_theta_min 2.34
_cell_volume 1909.6(9)
_computing_cell_refinement 'Bruker SMART'
_computing_data_collection 'Bruker SMART'
_computing_data_reduction 'Bruker SAINT'
_computing_molecular_graphics 'Bruker SHELXTL'
_computing_publication_material 'Bruker SHELXTL'
_computing_structure_refinement 'SHELXL-97 (Sheldrick, 1997)'
_computing_structure_solution 'SHELXS-97 (Sheldrick, 1990)'
_diffrn_ambient_temperature 296(2)
_diffrn_measured_fraction_theta_full 0.999
_diffrn_measured_fraction_theta_max 0.999
_diffrn_measurement_device_type 'CCD area detector'
_diffrn_measurement_method 'phi and omega scans'
_diffrn_radiation_monochromator graphite
_diffrn_radiation_source 'fine-focus sealed tube'
_diffrn_radiation_type MoK\a
_diffrn_radiation_wavelength 0.71073
_diffrn_reflns_av_R_equivalents 0.0498
_diffrn_reflns_av_sigmaI/netI 0.1118
_diffrn_reflns_limit_h_max 12
_diffrn_reflns_limit_h_min -11
_diffrn_reflns_limit_k_max 11
_diffrn_reflns_limit_k_min -11
_diffrn_reflns_limit_l_max 12
_diffrn_reflns_limit_l_min -23
_diffrn_reflns_number 9761
_diffrn_reflns_theta_full 25.00
_diffrn_reflns_theta_max 25.00
_diffrn_reflns_theta_min 2.04
_exptl_absorpt_coefficient_mu 0.320
_exptl_absorpt_correction_T_max 1.0000
_exptl_absorpt_correction_T_min 0.9341
_exptl_absorpt_correction_type numerical
_exptl_absorpt_process_details face-indexed
_exptl_crystal_colour colorless
_exptl_crystal_density_diffrn 1.259
_exptl_crystal_density_method 'not measured'
_exptl_crystal_description block
_exptl_crystal_F_000 760
_exptl_crystal_size_max 0.239
_exptl_crystal_size_mid 0.17
_exptl_crystal_size_min 0.139
_refine_diff_density_max 0.210
_refine_diff_density_min -0.201
_refine_diff_density_rms 0.046
_refine_ls_abs_structure_details 'Flack H D (1983), Acta Cryst. A39, 876-881'
_refine_ls_abs_structure_Flack -0.07(7)
_refine_ls_extinction_method none
_refine_ls_goodness_of_fit_ref 1.000
_refine_ls_hydrogen_treatment mixed
_refine_ls_matrix_type full
_refine_ls_number_parameters 439
_refine_ls_number_reflns 6607
_refine_ls_number_restraints 1
_refine_ls_restrained_S_all 1.000
_refine_ls_R_factor_all 0.1260
_refine_ls_R_factor_gt 0.0596
_refine_ls_shift/su_max 0.007
_refine_ls_shift/su_mean 0.001
_refine_ls_structure_factor_coef Fsqd
_refine_ls_weighting_details 'calc w=1/[\s^2^(Fo^2^)+(0.0267P)^2^+0.0000P] where P=(Fo^2^+2Fc^2^)/3'
_refine_ls_weighting_scheme calc
_refine_ls_wR_factor_gt 0.0957
_refine_ls_wR_factor_ref 0.1200
_reflns_number_gt 3638
_reflns_number_total 6607
_reflns_threshold_expression >2sigma(I)
_cod_data_source_file ol5b01954_si_002.cif
_cod_data_source_block 8a
_cod_depositor_comments
;
The following automatic conversions were performed:

data item '_exptl_absorpt_correction_type' value 'Numerical' was
changed to 'numerical' in accordance with the
/home/saulius/struct/COD-crude-data/automatic-downloads/DataCite-retrospective/ACS/depositions/lib/dictionaries/cif_core.dic
dictionary named 'cif_core.dic' version 2.4.2 last updated on
2011-04-26.

data item '_symmetry_cell_setting' value 'Monoclinic' was changed to
'monoclinic' in accordance with the
/home/saulius/struct/COD-crude-data/automatic-downloads/DataCite-retrospective/ACS/depositions/lib/dictionaries/cif_core.dic
dictionary named 'cif_core.dic' version 2.4.2 last updated on
2011-04-26.

Automatic conversion script
Id: cif_fix_values 6909 2019-04-08 15:41:33Z antanas 
;
_cod_original_cell_volume 1909.4(9)
_cod_original_sg_symbol_H-M P2(1)
_cod_database_code 1555188

loop_
_symmetry_equiv_pos_as_xyz
'x, y, z'
'-x, y+1/2, -z'

loop_
_atom_site_label
_atom_site_type_symbol
_atom_site_fract_x
_atom_site_fract_y
_atom_site_fract_z
_atom_site_U_iso_or_equiv
_atom_site_adp_type
_atom_site_occupancy
_atom_site_symmetry_multiplicity
_atom_site_calc_flag
_atom_site_refinement_flags
C1 C 0.7273(5) 0.9296(5) 0.1116(2) 0.0418(12) Uani 1 1 d .
H1 H 0.8044 0.8750 0.1337 0.050 Uiso 1 1 calc R
C2 C 0.5971(5) 0.8571(5) 0.1071(3) 0.0445(14) Uani 1 1 d .
C3 C 0.5794(5) 0.7218(6) 0.1421(3) 0.0530(14) Uani 1 1 d .
C4 C 0.5919(5) 0.7186(6) 0.2179(3) 0.0535(13) Uani 1 1 d .
C5 C 0.5716(7) 0.5937(6) 0.2492(4) 0.074(2) Uani 1 1 d .
H5 H 0.5512 0.5149 0.2228 0.089 Uiso 1 1 calc R
C6 C 0.5823(8) 0.5897(8) 0.3201(5) 0.102(3) Uani 1 1 d .
H6 H 0.5700 0.5067 0.3414 0.122 Uiso 1 1 calc R
C7 C 0.6106(7) 0.7043(9) 0.3602(4) 0.097(2) Uani 1 1 d .
H7 H 0.6168 0.6986 0.4079 0.116 Uiso 1 1 calc R
C8 C 0.6298(7) 0.8282(7) 0.3298(3) 0.074(2) Uani 1 1 d .
H8 H 0.6489 0.9068 0.3566 0.089 Uiso 1 1 calc R
C9 C 0.6204(6) 0.8340(6) 0.2591(3) 0.0599(17) Uani 1 1 d .
H9 H 0.6335 0.9175 0.2384 0.072 Uiso 1 1 calc R
C10 C 0.7507(5) 1.0778(5) 0.1171(3) 0.0455(14) Uani 1 1 d .
C11 C 0.8406(5) 1.1295(5) 0.1715(3) 0.0466(14) Uani 1 1 d .
H11 H 0.8888 1.0692 0.2033 0.056 Uiso 1 1 calc R
C12 C 0.6813(6) 1.1693(6) 0.0699(3) 0.0579(17) Uani 1 1 d .
H12 H 0.6199 1.1373 0.0324 0.069 Uiso 1 1 calc R
C13 C 0.7034(7) 1.3079(6) 0.0788(3) 0.069(2) Uani 1 1 d .
H13 H 0.6570 1.3692 0.0469 0.082 Uiso 1 1 calc R
C14 C 0.7921(7) 1.3561(6) 0.1335(3) 0.0633(18) Uani 1 1 d .
H14 H 0.8054 1.4501 0.1390 0.076 Uiso 1 1 calc R
C15 C 0.8615(6) 1.2685(5) 0.1803(3) 0.0547(16) Uani 1 1 d .
H15 H 0.9224 1.3017 0.2177 0.066 Uiso 1 1 calc R
C16 C 0.8020(6) 0.8115(6) -0.0502(3) 0.0555(15) Uani 1 1 d .
C17 C 0.8642(6) 0.6943(6) -0.0851(3) 0.085(2) Uani 1 1 d .
H17A H 0.8980 0.7290 -0.1244 0.128 Uiso 1 1 calc R
H17B H 0.7974 0.6257 -0.1001 0.128 Uiso 1 1 calc R
H17C H 0.9364 0.6546 -0.0529 0.128 Uiso 1 1 calc R
C18 C 0.9070(6) 0.9111(6) -0.0165(3) 0.084(2) Uani 1 1 d .
H18A H 0.9638 0.8672 0.0216 0.125 Uiso 1 1 calc R
H18B H 0.8642 0.9890 0.0001 0.125 Uiso 1 1 calc R
H18C H 0.9601 0.9407 -0.0497 0.125 Uiso 1 1 calc R
C19 C 0.6908(6) 0.8784(7) -0.1021(3) 0.087(2) Uani 1 1 d .
H19A H 0.7256 0.9055 -0.1424 0.131 Uiso 1 1 calc R
H19B H 0.6579 0.9576 -0.0814 0.131 Uiso 1 1 calc R
H19C H 0.6190 0.8141 -0.1151 0.131 Uiso 1 1 calc R
C20 C 0.2864(5) 0.1332(5) 0.3535(3) 0.0523(15) Uani 1 1 d .
H20 H 0.2182 0.1472 0.3120 0.063 Uiso 1 1 calc R
C21 C 0.2504(5) 0.0254(6) 0.4003(3) 0.0590(16) Uani 1 1 d .
C22 C 0.1293(6) -0.0686(7) 0.3801(3) 0.0683(17) Uani 1 1 d .
C23 C 0.1177(6) -0.1475(6) 0.3152(3) 0.0579(16) Uani 1 1 d .
C24 C -0.0041(6) -0.2157(6) 0.2913(3) 0.0660(18) Uani 1 1 d .
H24 H -0.0748 -0.2096 0.3156 0.079 Uiso 1 1 calc R
C25 C -0.0170(7) -0.2908(7) 0.2320(4) 0.0767(19) Uani 1 1 d .
H25 H -0.0970 -0.3366 0.2160 0.092 Uiso 1 1 calc R
C26 C 0.0831(8) -0.3000(8) 0.1963(3) 0.093(2) Uani 1 1 d .
H26 H 0.0703 -0.3496 0.1552 0.111 Uiso 1 1 calc R
C27 C 0.2048(7) -0.2376(7) 0.2190(4) 0.082(2) Uani 1 1 d .
H27 H 0.2750 -0.2475 0.1947 0.099 Uiso 1 1 calc R
C28 C 0.2203(6) -0.1601(6) 0.2786(3) 0.0712(18) Uani 1 1 d .
H28 H 0.3014 -0.1158 0.2941 0.085 Uiso 1 1 calc R
C29 C 0.4230(5) 0.1698(5) 0.3440(3) 0.0452(13) Uani 1 1 d .
C30 C 0.4493(5) 0.1751(5) 0.2774(3) 0.0519(15) Uani 1 1 d .
H30 H 0.3800 0.1588 0.2403 0.062 Uiso 1 1 calc R
C31 C 0.5760(6) 0.2041(6) 0.2645(3) 0.0593(16) Uani 1 1 d .
H31 H 0.5922 0.2059 0.2194 0.071 Uiso 1 1 calc R
C32 C 0.6780(5) 0.2302(6) 0.3193(3) 0.0579(14) Uani 1 1 d .
H32 H 0.7640 0.2497 0.3116 0.069 Uiso 1 1 calc R
C33 C 0.6511(5) 0.2272(6) 0.3856(3) 0.0593(14) Uani 1 1 d .
H33 H 0.7201 0.2447 0.4226 0.071 Uiso 1 1 calc R
C34 C 0.5253(5) 0.1990(5) 0.3986(2) 0.0520(15) Uani 1 1 d .
H34 H 0.5090 0.1995 0.4437 0.062 Uiso 1 1 calc R
C35 C 0.1310(6) 0.4153(6) 0.4178(3) 0.0679(17) Uani 1 1 d .
C36 C -0.0047(6) 0.4910(7) 0.4113(4) 0.096(2) Uani 1 1 d .
H36A H -0.0484 0.4645 0.4488 0.144 Uiso 1 1 calc R
H36B H -0.0604 0.4674 0.3681 0.144 Uiso 1 1 calc R
H36C H 0.0107 0.5882 0.4130 0.144 Uiso 1 1 calc R
C37 C 0.2138(6) 0.4396(7) 0.4890(3) 0.101(2) Uani 1 1 d .
H37A H 0.2976 0.3918 0.4928 0.151 Uiso 1 1 calc R
H37B H 0.1658 0.4064 0.5236 0.151 Uiso 1 1 calc R
H37C H 0.2305 0.5360 0.4956 0.151 Uiso 1 1 calc R
C38 C 0.2018(7) 0.4568(7) 0.3596(3) 0.096(2) Uani 1 1 d .
H38A H 0.2175 0.5539 0.3615 0.143 Uiso 1 1 calc R
H38B H 0.1469 0.4335 0.3161 0.143 Uiso 1 1 calc R
H38C H 0.2859 0.4094 0.3642 0.143 Uiso 1 1 calc R
Cl1 Cl 0.44748(14) 0.95400(15) 0.10453(8) 0.0650(4) Uani 1 1 d .
Cl2 Cl 0.37628(17) -0.06832(17) 0.45519(8) 0.0837(5) Uani 1 1 d .
N1 N 0.2395(4) 0.1676(4) 0.4187(2) 0.0488(11) Uani 1 1 d .
N2 N 0.6545(4) 0.8682(4) 0.0457(2) 0.0459(11) Uani 1 1 d .
O1 O 0.8307(4) 0.6694(3) 0.06673(19) 0.0696(11) Uani 1 1 d .
O2 O 0.5527(4) 0.6199(4) 0.1061(2) 0.0798(14) Uani 1 1 d .
O3 O 0.0101(3) 0.2134(5) 0.34015(19) 0.0886(13) Uani 1 1 d .
O4 O 0.0500(5) -0.0761(6) 0.4185(3) 0.121(2) Uani 1 1 d .
S1 S 0.72052(14) 0.72346(15) 0.01349(7) 0.0534(4) Uani 1 1 d .
S2 S 0.08017(14) 0.23576(18) 0.41237(7) 0.0628(4) Uani 1 1 d .

loop_
_atom_site_aniso_label
_atom_site_aniso_U_11
_atom_site_aniso_U_22
_atom_site_aniso_U_33
_atom_site_aniso_U_23
_atom_site_aniso_U_13
_atom_site_aniso_U_12
C1 0.042(3) 0.030(3) 0.053(3) 0.005(3) 0.006(2) 0.001(2)
C2 0.051(3) 0.040(3) 0.044(3) -0.002(3) 0.011(3) 0.001(3)
C3 0.054(3) 0.041(3) 0.066(4) 0.001(4) 0.016(3) -0.011(3)
C4 0.055(3) 0.049(3) 0.062(4) 0.002(4) 0.025(3) 0.001(3)
C5 0.108(6) 0.052(4) 0.065(5) 0.011(4) 0.022(4) -0.005(4)
C6 0.154(8) 0.066(5) 0.092(6) 0.029(5) 0.042(6) 0.019(5)
C7 0.141(7) 0.085(6) 0.070(5) 0.017(5) 0.035(4) 0.027(5)
C8 0.102(6) 0.067(5) 0.054(5) 0.005(4) 0.014(4) 0.004(4)
C9 0.071(4) 0.043(4) 0.066(4) 0.010(3) 0.014(3) 0.000(3)
C10 0.054(4) 0.040(3) 0.043(3) -0.006(3) 0.010(3) -0.007(3)
C11 0.051(3) 0.043(3) 0.046(4) 0.006(3) 0.007(3) -0.005(3)
C12 0.074(4) 0.046(3) 0.048(4) 0.002(3) -0.007(3) 0.003(3)
C13 0.108(6) 0.044(4) 0.056(5) 0.009(3) 0.020(4) 0.009(4)
C14 0.094(5) 0.036(3) 0.063(5) -0.007(3) 0.021(4) -0.011(3)
C15 0.060(4) 0.050(4) 0.052(4) -0.009(3) 0.005(3) -0.015(3)
C16 0.062(4) 0.058(4) 0.052(4) -0.003(3) 0.025(3) 0.004(3)
C17 0.087(5) 0.078(5) 0.099(5) 0.004(4) 0.038(4) 0.015(4)
C18 0.080(5) 0.074(4) 0.101(5) -0.007(4) 0.028(4) -0.022(4)
C19 0.098(5) 0.100(5) 0.063(4) 0.018(4) 0.014(4) 0.023(4)
C20 0.046(3) 0.063(4) 0.049(4) 0.006(3) 0.011(3) -0.003(3)
C21 0.052(4) 0.064(4) 0.062(4) 0.001(3) 0.014(3) -0.004(3)
C22 0.065(4) 0.068(4) 0.078(5) 0.005(4) 0.032(4) -0.015(4)
C23 0.063(4) 0.052(4) 0.062(4) 0.006(3) 0.019(3) -0.008(3)
C24 0.057(4) 0.055(4) 0.087(5) 0.004(4) 0.013(4) -0.004(3)
C25 0.070(4) 0.058(4) 0.094(5) -0.013(4) -0.008(4) -0.005(4)
C26 0.099(6) 0.103(6) 0.070(5) -0.021(5) -0.002(5) 0.013(5)
C27 0.069(5) 0.090(6) 0.090(5) -0.013(4) 0.020(4) 0.008(4)
C28 0.064(4) 0.073(4) 0.078(5) -0.012(4) 0.016(4) -0.011(4)
C29 0.041(3) 0.047(3) 0.049(3) -0.004(3) 0.012(3) -0.007(2)
C30 0.049(4) 0.061(4) 0.044(3) -0.008(3) 0.004(3) 0.003(3)
C31 0.055(4) 0.071(4) 0.055(4) 0.003(3) 0.018(3) -0.007(3)
C32 0.047(3) 0.057(3) 0.074(4) 0.002(4) 0.023(3) 0.009(3)
C33 0.050(3) 0.065(3) 0.059(4) 0.006(4) -0.004(3) -0.005(3)
C34 0.048(3) 0.063(4) 0.046(3) 0.002(3) 0.010(3) -0.005(3)
C35 0.066(4) 0.066(4) 0.071(4) 0.001(4) 0.011(4) 0.005(4)
C36 0.081(5) 0.096(6) 0.118(6) 0.015(5) 0.032(4) 0.029(4)
C37 0.094(5) 0.089(5) 0.110(6) -0.024(5) -0.004(5) -0.008(5)
C38 0.111(6) 0.078(5) 0.112(6) 0.021(5) 0.058(5) 0.012(4)
Cl1 0.0571(9) 0.0694(10) 0.0679(10) 0.0017(8) 0.0096(8) 0.0125(8)
Cl2 0.0916(12) 0.0762(11) 0.0836(12) 0.0253(10) 0.0164(10) 0.0102(10)
N1 0.047(3) 0.060(3) 0.042(3) 0.006(2) 0.014(2) -0.002(2)
N2 0.050(3) 0.036(2) 0.052(3) -0.011(2) 0.012(2) -0.002(2)
O1 0.077(3) 0.053(2) 0.076(3) 0.008(2) 0.006(2) 0.013(2)
O2 0.111(4) 0.054(3) 0.078(3) -0.012(2) 0.025(3) -0.026(3)
O3 0.047(2) 0.144(4) 0.068(3) -0.025(3) -0.007(2) 0.003(3)
O4 0.125(4) 0.138(4) 0.123(4) -0.049(4) 0.082(4) -0.071(4)
S1 0.0616(9) 0.0408(7) 0.0582(9) -0.0056(8) 0.0120(7) -0.0045(8)
S2 0.0452(8) 0.0830(10) 0.0616(10) -0.0005(10) 0.0130(7) -0.0023(9)

loop_
_atom_type_symbol
_atom_type_description
_atom_type_scat_dispersion_real
_atom_type_scat_dispersion_imag
_atom_type_scat_source
C C 0.0033 0.0016 'International Tables Vol C Tables 4.2.6.8 and 6.1.1.4'
H H 0.0000 0.0000 'International Tables Vol C Tables 4.2.6.8 and 6.1.1.4'
N N 0.0061 0.0033 'International Tables Vol C Tables 4.2.6.8 and 6.1.1.4'
O O 0.0106 0.0060 'International Tables Vol C Tables 4.2.6.8 and 6.1.1.4'
S S 0.1246 0.1234 'International Tables Vol C Tables 4.2.6.8 and 6.1.1.4'
Cl Cl 0.1484 0.1585 'International Tables Vol C Tables 4.2.6.8 and 6.1.1.4'

loop_
_geom_angle_atom_site_label_1
_geom_angle_atom_site_label_2
_geom_angle_atom_site_label_3
_geom_angle
C10 C1 C2 127.1(4)
C10 C1 N2 120.4(4)
C2 C1 N2 57.4(3)
C10 C1 H1 113.4
C2 C1 H1 113.4
N2 C1 H1 113.4
N2 C2 C1 61.6(3)
N2 C2 C3 123.2(4)
C1 C2 C3 124.3(4)
N2 C2 Cl1 114.1(4)
C1 C2 Cl1 119.5(4)
C3 C2 Cl1 107.8(4)
O2 C3 C4 122.6(6)
O2 C3 C2 118.5(5)
C4 C3 C2 118.9(5)
C9 C4 C5 118.9(5)
C9 C4 C3 123.0(6)
C5 C4 C3 118.1(6)
C6 C5 C4 118.6(6)
C6 C5 H5 120.7
C4 C5 H5 120.7
C7 C6 C5 122.0(7)
C7 C6 H6 119.0
C5 C6 H6 119.0
C6 C7 C8 119.9(6)
C6 C7 H7 120.0
C8 C7 H7 120.0
C9 C8 C7 118.9(6)
C9 C8 H8 120.5
C7 C8 H8 120.5
C8 C9 C4 121.7(6)
C8 C9 H9 119.1
C4 C9 H9 119.1
C11 C10 C12 118.2(5)
C11 C10 C1 119.7(5)
C12 C10 C1 122.1(5)
C10 C11 C15 121.7(5)
C10 C11 H11 119.2
C15 C11 H11 119.2
C13 C12 C10 119.8(6)
C13 C12 H12 120.1
C10 C12 H12 120.1
C14 C13 C12 120.7(6)
C14 C13 H13 119.6
C12 C13 H13 119.6
C13 C14 C15 120.6(6)
C13 C14 H14 119.7
C15 C14 H14 119.7
C14 C15 C11 119.1(5)
C14 C15 H15 120.5
C11 C15 H15 120.5
C18 C16 C19 113.5(5)
C18 C16 C17 111.4(5)
C19 C16 C17 109.6(5)
C18 C16 S1 111.8(4)
C19 C16 S1 106.7(4)
C17 C16 S1 103.2(4)
C16 C17 H17A 109.5
C16 C17 H17B 109.5
H17A C17 H17B 109.5
C16 C17 H17C 109.5
H17A C17 H17C 109.5
H17B C17 H17C 109.5
C16 C18 H18A 109.5
C16 C18 H18B 109.5
H18A C18 H18B 109.5
C16 C18 H18C 109.5
H18A C18 H18C 109.5
H18B C18 H18C 109.5
C16 C19 H19A 109.5
C16 C19 H19B 109.5
H19A C19 H19B 109.5
C16 C19 H19C 109.5
H19A C19 H19C 109.5
H19B C19 H19C 109.5
C29 C20 C21 126.3(5)
C29 C20 N1 120.6(4)
C21 C20 N1 58.2(3)
C29 C20 H20 113.5
C21 C20 H20 113.5
N1 C20 H20 113.5
N1 C21 C20 60.8(3)
N1 C21 C22 123.3(5)
C20 C21 C22 122.7(5)
N1 C21 Cl2 115.0(4)
C20 C21 Cl2 120.8(4)
C22 C21 Cl2 107.8(4)
O4 C22 C23 123.6(6)
O4 C22 C21 118.1(6)
C23 C22 C21 118.3(5)
C28 C23 C24 119.0(6)
C28 C23 C22 123.3(6)
C24 C23 C22 117.7(6)
C25 C24 C23 118.9(6)
C25 C24 H24 120.5
C23 C24 H24 120.5
C26 C25 C24 121.3(6)
C26 C25 H25 119.3
C24 C25 H25 119.3
C25 C26 C27 121.4(7)
C25 C26 H26 119.3
C27 C26 H26 119.3
C26 C27 C28 118.6(7)
C26 C27 H27 120.7
C28 C27 H27 120.7
C23 C28 C27 120.8(6)
C23 C28 H28 119.6
C27 C28 H28 119.6
C30 C29 C34 118.8(5)
C30 C29 C20 118.3(5)
C34 C29 C20 122.9(5)
C31 C30 C29 121.5(5)
C31 C30 H30 119.2
C29 C30 H30 119.2
C32 C31 C30 119.2(5)
C32 C31 H31 120.4
C30 C31 H31 120.4
C31 C32 C33 119.2(5)
C31 C32 H32 120.4
C33 C32 H32 120.4
C34 C33 C32 121.8(5)
C34 C33 H33 119.1
C32 C33 H33 119.1
C33 C34 C29 119.4(5)
C33 C34 H34 120.3
C29 C34 H34 120.3
C38 C35 C37 113.4(6)
C38 C35 C36 110.2(5)
C37 C35 C36 109.9(5)
C38 C35 S2 112.4(5)
C37 C35 S2 108.0(4)
C36 C35 S2 102.5(4)
C35 C36 H36A 109.5
C35 C36 H36B 109.5
H36A C36 H36B 109.5
C35 C36 H36C 109.5
H36A C36 H36C 109.5
H36B C36 H36C 109.5
C35 C37 H37A 109.5
C35 C37 H37B 109.5
H37A C37 H37B 109.5
C35 C37 H37C 109.5
H37A C37 H37C 109.5
H37B C37 H37C 109.5
C35 C38 H38A 109.5
C35 C38 H38B 109.5
H38A C38 H38B 109.5
C35 C38 H38C 109.5
H38A C38 H38C 109.5
H38B C38 H38C 109.5
C21 N1 C20 61.0(3)
C21 N1 S2 117.6(4)
C20 N1 S2 117.7(3)
C2 N2 C1 60.9(3)
C2 N2 S1 119.2(3)
C1 N2 S1 118.7(3)
O1 S1 N2 108.9(2)
O1 S1 C16 105.9(2)
N2 S1 C16 96.8(2)
O3 S2 N1 107.1(2)
O3 S2 C35 106.2(3)
N1 S2 C35 96.6(2)

loop_
_geom_bond_atom_site_label_1
_geom_bond_atom_site_label_2
_geom_bond_distance
C1 C10 1.466(7)
C1 C2 1.486(7)
C1 N2 1.495(5)
C1 H1 0.9800
C2 N2 1.432(6)
C2 C3 1.514(7)
C2 Cl1 1.779(5)
C3 O2 1.222(6)
C3 C4 1.471(6)
C4 C9 1.386(7)
C4 C5 1.396(7)
C5 C6 1.378(9)
C5 H5 0.9300
C6 C7 1.367(10)
C6 H6 0.9300
C7 C8 1.378(9)
C7 H7 0.9300
C8 C9 1.375(8)
C8 H8 0.9300
C9 H9 0.9300
C10 C11 1.371(6)
C10 C12 1.384(7)
C11 C15 1.378(6)
C11 H11 0.9300
C12 C13 1.376(7)
C12 H12 0.9300
C13 C14 1.356(7)
C13 H13 0.9300
C14 C15 1.356(7)
C14 H14 0.9300
C15 H15 0.9300
C16 C18 1.504(7)
C16 C19 1.524(7)
C16 C17 1.526(7)
C16 S1 1.831(6)
C17 H17A 0.9600
C17 H17B 0.9600
C17 H17C 0.9600
C18 H18A 0.9600
C18 H18B 0.9600
C18 H18C 0.9600
C19 H19A 0.9600
C19 H19B 0.9600
C19 H19C 0.9600
C20 C29 1.473(7)
C20 C21 1.485(7)
C20 N1 1.483(6)
C20 H20 0.9800
C21 N1 1.442(7)
C21 C22 1.526(8)
C21 Cl2 1.770(6)
C22 O4 1.199(7)
C22 C23 1.476(8)
C23 C28 1.371(8)
C23 C24 1.407(7)
C24 C25 1.362(8)
C24 H24 0.9300
C25 C26 1.335(8)
C25 H25 0.9300
C26 C27 1.376(9)
C26 H26 0.9300
C27 C28 1.378(8)
C27 H27 0.9300
C28 H28 0.9300
C29 C30 1.381(6)
C29 C34 1.382(6)
C30 C31 1.381(7)
C30 H30 0.9300
C31 C32 1.375(6)
C31 H31 0.9300
C32 C33 1.378(6)
C32 H32 0.9300
C33 C34 1.371(7)
C33 H33 0.9300
C34 H34 0.9300
C35 C38 1.510(8)
C35 C37 1.514(7)
C35 C36 1.545(8)
C35 S2 1.823(6)
C36 H36A 0.9600
C36 H36B 0.9600
C36 H36C 0.9600
C37 H37A 0.9600
C37 H37B 0.9600
C37 H37C 0.9600
C38 H38A 0.9600
C38 H38B 0.9600
C38 H38C 0.9600
N1 S2 1.729(4)
N2 S1 1.730(4)
O1 S1 1.484(3)
O3 S2 1.484(4)

loop_
_geom_torsion_atom_site_label_1
_geom_torsion_atom_site_label_2
_geom_torsion_atom_site_label_3
_geom_torsion_atom_site_label_4
_geom_torsion
C10 C1 C2 N2 105.6(5)
C10 C1 C2 C3 -141.7(5)
N2 C1 C2 C3 112.6(6)
C10 C1 C2 Cl1 2.5(7)
N2 C1 C2 Cl1 -103.2(4)
N2 C2 C3 O2 -34.6(7)
C1 C2 C3 O2 -110.6(6)
Cl1 C2 C3 O2 101.7(5)
N2 C2 C3 C4 146.8(5)
C1 C2 C3 C4 70.8(7)
Cl1 C2 C3 C4 -76.9(5)
O2 C3 C4 C9 -179.1(5)
C2 C3 C4 C9 -0.6(7)
O2 C3 C4 C5 -0.3(8)
C2 C3 C4 C5 178.3(5)
C9 C4 C5 C6 -0.8(9)
C3 C4 C5 C6 -179.7(6)
C4 C5 C6 C7 0.8(12)
C5 C6 C7 C8 -0.3(12)
C6 C7 C8 C9 -0.1(11)
C7 C8 C9 C4 0.1(10)
C5 C4 C9 C8 0.4(9)
C3 C4 C9 C8 179.2(5)
C2 C1 C10 C11 123.5(6)
N2 C1 C10 C11 -166.3(4)
C2 C1 C10 C12 -54.3(8)
N2 C1 C10 C12 15.9(7)
C12 C10 C11 C15 0.7(8)
C1 C10 C11 C15 -177.2(5)
C11 C10 C12 C13 -0.3(9)
C1 C10 C12 C13 177.6(6)
C10 C12 C13 C14 -0.3(11)
C12 C13 C14 C15 0.5(10)
C13 C14 C15 C11 -0.1(10)
C10 C11 C15 C14 -0.6(9)
C29 C20 C21 N1 106.7(6)
C29 C20 C21 C22 -140.4(6)
N1 C20 C21 C22 112.9(6)
C29 C20 C21 Cl2 3.3(8)
N1 C20 C21 Cl2 -103.4(5)
N1 C21 C22 O4 -52.6(9)
C20 C21 C22 O4 -126.9(7)
Cl2 C21 C22 O4 85.4(7)
N1 C21 C22 C23 128.6(6)
C20 C21 C22 C23 54.3(8)
Cl2 C21 C22 C23 -93.3(6)
O4 C22 C23 C28 -166.6(7)
C21 C22 C23 C28 12.1(9)
O4 C22 C23 C24 11.7(10)
C21 C22 C23 C24 -169.6(5)
C28 C23 C24 C25 -0.8(8)
C22 C23 C24 C25 -179.1(5)
C23 C24 C25 C26 -0.4(10)
C24 C25 C26 C27 2.1(11)
C25 C26 C27 C28 -2.5(11)
C24 C23 C28 C27 0.3(9)
C22 C23 C28 C27 178.6(6)
C26 C27 C28 C23 1.3(10)
C21 C20 C29 C30 128.6(6)
N1 C20 C29 C30 -160.4(5)
C21 C20 C29 C34 -51.4(8)
N1 C20 C29 C34 19.6(8)
C34 C29 C30 C31 2.3(8)
C20 C29 C30 C31 -177.7(5)
C29 C30 C31 C32 -1.0(8)
C30 C31 C32 C33 -0.1(9)
C31 C32 C33 C34 -0.1(9)
C32 C33 C34 C29 1.4(9)
C30 C29 C34 C33 -2.5(8)
C20 C29 C34 C33 177.5(5)
C22 C21 N1 C20 -111.9(6)
Cl2 C21 N1 C20 112.7(5)
C20 C21 N1 S2 108.0(4)
C22 C21 N1 S2 -3.9(7)
Cl2 C21 N1 S2 -139.3(3)
C29 C20 N1 C21 -116.2(6)
C29 C20 N1 S2 135.9(4)
C21 C20 N1 S2 -107.9(4)
C3 C2 N2 C1 -114.3(5)
Cl1 C2 N2 C1 111.8(4)
C1 C2 N2 S1 108.6(4)
C3 C2 N2 S1 -5.7(7)
Cl1 C2 N2 S1 -139.6(3)
C10 C1 N2 C2 -117.1(5)
C10 C1 N2 S1 133.5(4)
C2 C1 N2 S1 -109.4(4)
C2 N2 S1 O1 -60.3(4)
C1 N2 S1 O1 10.5(4)
C2 N2 S1 C16 -169.7(4)
C1 N2 S1 C16 -98.8(4)
C18 C16 S1 O1 -50.6(5)
C19 C16 S1 O1 -175.2(4)
C17 C16 S1 O1 69.3(4)
C18 C16 S1 N2 61.3(4)
C19 C16 S1 N2 -63.3(4)
C17 C16 S1 N2 -178.8(4)
C21 N1 S2 O3 -56.2(5)
C20 N1 S2 O3 13.7(5)
C21 N1 S2 C35 -165.4(4)
C20 N1 S2 C35 -95.5(4)
C38 C35 S2 O3 -49.3(5)
C37 C35 S2 O3 -175.0(4)
C36 C35 S2 O3 69.0(5)
C38 C35 S2 N1 60.7(5)
C37 C35 S2 N1 -65.1(4)
C36 C35 S2 N1 178.9(4)
